data_7031497
loop_
_publ_author_name
'Pal, Amlan K.'
'Hanan, Garry S.'

_publ_section_title
;
 Structural, electrochemical and photophysical investigations of
 Re(i)-complexes of \k(3)N-tridentate heterocyclic ligands.
;
_journal_issue 31
_journal_name_full 'Dalton transactions (Cambridge, England : 2003)'
_journal_page_first 11811
_journal_page_last 11814
_journal_paper_doi 10.1039/c4dt01454e
_journal_volume 43
_journal_year 2014
_chemical_formula_moiety 'C22 H27 N7 O3 Re, Br'
_chemical_formula_sum 'C22 H27 Br N7 O3 Re'
_chemical_formula_weight 703.62
_chemical_name_systematic
;
?
;
_space_group_IT_number 2
_symmetry_cell_setting triclinic
_symmetry_space_group_name_Hall '-P 1'
_symmetry_space_group_name_H-M 'P -1'
_atom_sites_solution_hydrogens geom
_atom_sites_solution_primary direct
_atom_sites_solution_secondary difmap
_audit_creation_method SHELXL-97
_cell_angle_alpha 105.115(2)
_cell_angle_beta 105.785(2)
_cell_angle_gamma 99.1990(10)
_cell_formula_units_Z 2
_cell_length_a 8.1289(3)
_cell_length_b 11.6833(5)
_cell_length_c 13.8021(6)
_cell_measurement_reflns_used 9355
_cell_measurement_temperature 150(2)
_cell_measurement_theta_max 69.18
_cell_measurement_theta_min 3.51
_cell_volume 1179.57(9)
_computing_cell_refinement 'Bruker SAINT'
_computing_data_collection 'Bruker APEX2'
_computing_data_reduction 'Bruker SAINT'
_computing_molecular_graphics 'Bruker SHELXTL'
_computing_publication_material 'Bruker SHELXTL'
_computing_structure_refinement 'SHELXL-97 (Sheldrick, 2008)'
_computing_structure_solution 'SHELXS-97 (Sheldrick, 2008)'
_diffrn_ambient_temperature 150(2)
_diffrn_measured_fraction_theta_full 0.981
_diffrn_measured_fraction_theta_max 0.981
_diffrn_measurement_device_type 'Bruker APEX-II CCD'
_diffrn_measurement_method '\f and \w scans'
_diffrn_radiation_monochromator graphite
_diffrn_radiation_source 'fine-focus sealed tube'
_diffrn_radiation_type CuK\a
_diffrn_radiation_wavelength 1.54178
_diffrn_reflns_av_R_equivalents 0.0490
_diffrn_reflns_av_sigmaI/netI 0.0173
_diffrn_reflns_limit_h_max 9
_diffrn_reflns_limit_h_min -9
_diffrn_reflns_limit_k_max 14
_diffrn_reflns_limit_k_min -14
_diffrn_reflns_limit_l_max 15
_diffrn_reflns_limit_l_min -16
_diffrn_reflns_number 70414
_diffrn_reflns_theta_full 69.65
_diffrn_reflns_theta_max 69.65
_diffrn_reflns_theta_min 3.51
_exptl_absorpt_coefficient_mu 12.397
_exptl_absorpt_correction_T_max 0.4371
_exptl_absorpt_correction_T_min 0.1138
_exptl_absorpt_correction_type multi-scan
_exptl_absorpt_process_details 'SABADS (Sheldrick, 1997)'
_exptl_crystal_colour colourless
_exptl_crystal_density_diffrn 1.981
_exptl_crystal_density_meas 1.981
_exptl_crystal_density_method 'not measured'
_exptl_crystal_description needle
_exptl_crystal_F_000 684
_exptl_crystal_size_max 0.31
_exptl_crystal_size_mid 0.08
_exptl_crystal_size_min 0.08
_refine_diff_density_max 1.528
_refine_diff_density_min -0.935
_refine_diff_density_rms 0.127
_refine_ls_extinction_method none
_refine_ls_goodness_of_fit_ref 1.104
_refine_ls_hydrogen_treatment constr
_refine_ls_matrix_type full
_refine_ls_number_parameters 307
_refine_ls_number_reflns 4350
_refine_ls_number_restraints 0
_refine_ls_restrained_S_all 1.104
_refine_ls_R_factor_all 0.0271
_refine_ls_R_factor_gt 0.0271
_refine_ls_shift/su_max 0.001
_refine_ls_shift/su_mean 0.000
_refine_ls_structure_factor_coef Fsqd
_refine_ls_weighting_details 'calc w=1/[\s^2^(Fo^2^)+(0.0451P)^2^+2.3382P] where P=(Fo^2^+2Fc^2^)/3'
_refine_ls_weighting_scheme calc
_refine_ls_wR_factor_gt 0.0709
_refine_ls_wR_factor_ref 0.0709
_reflns_number_gt 4350
_reflns_number_total 4350
_reflns_threshold_expression >2sigma(I)
_cod_data_source_file c4dt01454e2.cif
_cod_data_source_block amln82
_cod_depositor_comments
;
The following automatic conversions were performed:

'_symmetry_cell_setting' value 'Triclinic' changed to 'triclinic'
according to
/usr/data/users/saulius/crontab/automatic-downloads/rss-feeds/RSC/lib/dictionaries/cif_core.dic
dictionary named 'cif_core.dic' version 2.4.2 from 2011-04-26.

Automatic conversion script
Id: cif_fix_values 2281 2013-09-26 08:29:07Z andrius 

 Adding full bibliography for 7031497--7031498.cif.
;
_cod_original_cell_volume 1179.57(8)
_cod_original_sg_symbol_Hall -P1
_cod_original_sg_symbol_H-M P-1
_cod_database_code 7031497

loop_
_symmetry_equiv_pos_as_xyz
'x, y, z'
'-x, -y, -z'

loop_
_atom_site_label
_atom_site_type_symbol
_atom_site_fract_x
_atom_site_fract_y
_atom_site_fract_z
_atom_site_U_iso_or_equiv
_atom_site_adp_type
_atom_site_occupancy
_atom_site_symmetry_multiplicity
_atom_site_calc_flag
_atom_site_refinement_flags
Br1 Br 0.76816(5) 0.14722(3) 0.45343(3) 0.02876(10) Uani 1 1 d .
Re1 Re 0.317793(18) 0.338050(12) 0.124584(10) 0.01912(8) Uani 1 1 d .
O1 O -0.0585(5) 0.1806(4) -0.0016(3) 0.0608(11) Uani 1 1 d .
O2 O 0.4072(6) 0.2678(3) -0.0821(3) 0.0534(10) Uani 1 1 d .
O3 O 0.2028(4) 0.5586(3) 0.0687(2) 0.0392(7) Uani 1 1 d .
N1 N 0.2793(4) 0.3864(3) 0.2786(2) 0.0181(6) Uani 1 1 d .
N2 N 0.4341(4) 0.5884(2) 0.3111(2) 0.0199(6) Uani 1 1 d .
N3 N 0.7209(4) 0.6645(3) 0.3156(2) 0.0231(6) Uani 1 1 d .
N4 N 0.5782(4) 0.4563(3) 0.2291(3) 0.0225(6) Uani 1 1 d .
N5 N 0.1507(4) 0.1782(3) 0.2435(2) 0.0216(6) Uani 1 1 d .
N6 N 0.2945(4) 0.0193(3) 0.2310(2) 0.0204(6) Uani 1 1 d .
N7 N 0.3909(4) 0.1894(3) 0.1812(2) 0.0192(6) Uani 1 1 d .
C1 C 0.1905(4) 0.3000(3) 0.3082(3) 0.0198(7) Uani 1 1 d .
C2 C 0.1374(5) 0.3333(3) 0.3970(3) 0.0248(7) Uani 1 1 d .
H2 H 0.0668 0.2737 0.4142 0.030 Uiso 1 1 calc R
C3 C 0.1891(5) 0.4541(3) 0.4595(3) 0.0264(7) Uani 1 1 d .
H3 H 0.1530 0.4783 0.5201 0.032 Uiso 1 1 calc R
C4 C 0.2935(5) 0.5412(3) 0.4350(3) 0.0245(7) Uani 1 1 d .
H4 H 0.3342 0.6240 0.4798 0.029 Uiso 1 1 calc R
C5 C 0.3365(4) 0.5035(3) 0.3431(3) 0.0186(6) Uani 1 1 d .
C6 C 0.4155(5) 0.7150(3) 0.3386(3) 0.0237(7) Uani 1 1 d .
H6A H 0.3140 0.7197 0.3648 0.028 Uiso 1 1 calc R
H6B H 0.3934 0.7416 0.2748 0.028 Uiso 1 1 calc R
C7 C 0.5829(5) 0.7980(3) 0.4237(3) 0.0269(8) Uani 1 1 d .
H7A H 0.5713 0.8833 0.4443 0.032 Uiso 1 1 calc R
H7B H 0.6064 0.7714 0.4876 0.032 Uiso 1 1 calc R
C8 C 0.7312(5) 0.7901(3) 0.3784(3) 0.0277(8) Uani 1 1 d .
H8A H 0.7288 0.8429 0.3327 0.033 Uiso 1 1 calc R
H8B H 0.8450 0.8219 0.4374 0.033 Uiso 1 1 calc R
C9 C 0.8705(5) 0.6576(4) 0.2753(4) 0.0341(9) Uani 1 1 d .
H9A H 0.9778 0.6669 0.3347 0.041 Uiso 1 1 calc R
H9B H 0.8922 0.7261 0.2470 0.041 Uiso 1 1 calc R
C10 C 0.8376(7) 0.5402(4) 0.1905(4) 0.0458(11) Uani 1 1 d .
H10A H 0.9515 0.5265 0.1836 0.055 Uiso 1 1 calc R
H10B H 0.7650 0.5448 0.1220 0.055 Uiso 1 1 calc R
C11 C 0.7453(5) 0.4357(4) 0.2140(4) 0.0340(9) Uani 1 1 d .
H11A H 0.7206 0.3594 0.1546 0.041 Uiso 1 1 calc R
H11B H 0.8221 0.4262 0.2792 0.041 Uiso 1 1 calc R
C12 C 0.5832(4) 0.5677(3) 0.2836(3) 0.0199(6) Uani 1 1 d .
C13 C 0.0022(5) 0.0891(3) 0.2454(3) 0.0296(8) Uani 1 1 d .
H13A H -0.0585 0.0293 0.1734 0.036 Uiso 1 1 calc R
H13B H -0.0839 0.1321 0.2672 0.036 Uiso 1 1 calc R
C14 C 0.0700(6) 0.0231(3) 0.3225(4) 0.0325(9) Uani 1 1 d .
H14A H -0.0294 -0.0366 0.3243 0.039 Uiso 1 1 calc R
H14B H 0.1289 0.0824 0.3948 0.039 Uiso 1 1 calc R
C15 C 0.1996(6) -0.0425(4) 0.2866(3) 0.0316(9) Uani 1 1 d .
H15A H 0.2863 -0.0497 0.3494 0.038 Uiso 1 1 calc R
H15B H 0.1351 -0.1264 0.2388 0.038 Uiso 1 1 calc R
C16 C 0.4160(5) -0.0483(3) 0.1954(3) 0.0233(7) Uani 1 1 d .
H16A H 0.3545 -0.1360 0.1602 0.028 Uiso 1 1 calc R
H16B H 0.5173 -0.0415 0.2576 0.028 Uiso 1 1 calc R
C17 C 0.4820(5) 0.0017(3) 0.1189(3) 0.0268(8) Uani 1 1 d .
H17A H 0.3871 -0.0235 0.0494 0.032 Uiso 1 1 calc R
H17B H 0.5829 -0.0310 0.1079 0.032 Uiso 1 1 calc R
C18 C 0.5390(5) 0.1399(3) 0.1646(3) 0.0241(7) Uani 1 1 d .
H18A H 0.6362 0.1646 0.2331 0.029 Uiso 1 1 calc R
H18B H 0.5833 0.1739 0.1152 0.029 Uiso 1 1 calc R
C19 C 0.2868(4) 0.1285(3) 0.2180(3) 0.0187(6) Uani 1 1 d .
C20 C 0.0824(6) 0.2387(4) 0.0451(3) 0.0357(9) Uani 1 1 d .
C21 C 0.3743(6) 0.2935(4) -0.0029(4) 0.0371(10) Uani 1 1 d .
C22 C 0.2474(5) 0.4765(4) 0.0893(3) 0.0268(8) Uani 1 1 d .

loop_
_atom_site_aniso_label
_atom_site_aniso_U_11
_atom_site_aniso_U_22
_atom_site_aniso_U_33
_atom_site_aniso_U_23
_atom_site_aniso_U_13
_atom_site_aniso_U_12
Br1 0.0322(2) 0.0257(2) 0.0280(2) 0.00294(16) 0.01589(16) 0.00512(15)
Re1 0.02542(11) 0.01609(10) 0.01774(10) 0.00664(7) 0.00876(7) 0.00538(7)
O1 0.045(2) 0.053(2) 0.054(2) 0.0133(18) -0.0153(17) -0.0093(17)
O2 0.107(3) 0.0484(19) 0.0310(16) 0.0190(15) 0.0446(19) 0.041(2)
O3 0.0537(19) 0.0317(15) 0.0421(17) 0.0226(13) 0.0146(14) 0.0216(14)
N1 0.0185(13) 0.0157(13) 0.0229(14) 0.0081(11) 0.0091(11) 0.0048(11)
N2 0.0219(14) 0.0123(13) 0.0278(15) 0.0065(11) 0.0121(12) 0.0036(11)
N3 0.0229(14) 0.0196(14) 0.0270(15) 0.0049(12) 0.0133(12) 0.0017(11)
N4 0.0203(14) 0.0165(14) 0.0293(16) 0.0033(12) 0.0111(12) 0.0019(11)
N5 0.0216(14) 0.0163(13) 0.0305(15) 0.0090(12) 0.0131(12) 0.0039(11)
N6 0.0258(14) 0.0154(13) 0.0233(14) 0.0073(11) 0.0123(12) 0.0049(11)
N7 0.0233(14) 0.0150(13) 0.0246(15) 0.0096(11) 0.0113(12) 0.0081(11)
C1 0.0196(15) 0.0185(16) 0.0260(17) 0.0098(13) 0.0107(13) 0.0072(13)
C2 0.0286(18) 0.0229(17) 0.0332(19) 0.0143(15) 0.0190(16) 0.0101(14)
C3 0.0346(19) 0.0271(18) 0.0274(18) 0.0122(15) 0.0191(16) 0.0132(15)
C4 0.0289(18) 0.0191(16) 0.0286(18) 0.0068(14) 0.0144(15) 0.0072(14)
C5 0.0192(15) 0.0179(16) 0.0217(16) 0.0082(13) 0.0083(13) 0.0065(12)
C6 0.0268(17) 0.0159(16) 0.0337(19) 0.0104(14) 0.0143(15) 0.0084(13)
C7 0.0290(18) 0.0174(16) 0.033(2) 0.0038(15) 0.0143(16) 0.0035(14)
C8 0.0286(18) 0.0165(17) 0.035(2) 0.0018(15) 0.0145(16) 0.0015(14)
C9 0.0284(19) 0.030(2) 0.045(2) 0.0047(18) 0.0250(18) 0.0008(16)
C10 0.044(2) 0.038(2) 0.058(3) 0.006(2) 0.034(2) 0.005(2)
C11 0.029(2) 0.029(2) 0.051(3) 0.0108(18) 0.0225(18) 0.0103(16)
C12 0.0210(16) 0.0191(16) 0.0222(16) 0.0089(13) 0.0091(13) 0.0053(13)
C13 0.0238(17) 0.0203(17) 0.044(2) 0.0067(16) 0.0161(16) -0.0002(14)
C14 0.042(2) 0.0189(17) 0.046(2) 0.0130(16) 0.0290(19) 0.0053(16)
C15 0.048(2) 0.0230(18) 0.038(2) 0.0152(16) 0.0296(19) 0.0108(17)
C16 0.0286(18) 0.0167(16) 0.0262(18) 0.0061(14) 0.0112(15) 0.0077(14)
C17 0.0352(19) 0.0190(17) 0.033(2) 0.0077(15) 0.0201(16) 0.0104(15)
C18 0.0270(17) 0.0194(17) 0.0328(19) 0.0099(14) 0.0171(15) 0.0095(14)
C19 0.0204(15) 0.0155(15) 0.0192(16) 0.0042(12) 0.0064(13) 0.0041(12)
C20 0.037(2) 0.031(2) 0.031(2) 0.0104(17) -0.0002(18) 0.0038(18)
C21 0.054(3) 0.0207(19) 0.039(2) 0.0132(17) 0.014(2) 0.0156(18)
C22 0.0303(19) 0.0292(19) 0.0216(17) 0.0083(15) 0.0108(15) 0.0047(15)

loop_
_atom_type_symbol
_atom_type_description
_atom_type_scat_dispersion_real
_atom_type_scat_dispersion_imag
_atom_type_scat_source
C C 0.0181 0.0091 'International Tables Vol C Tables 4.2.6.8 and 6.1.1.4'
H H 0.0000 0.0000 'International Tables Vol C Tables 4.2.6.8 and 6.1.1.4'
N N 0.0311 0.0180 'International Tables Vol C Tables 4.2.6.8 and 6.1.1.4'
O O 0.0492 0.0322 'International Tables Vol C Tables 4.2.6.8 and 6.1.1.4'
Br Br -0.6763 1.2805 'International Tables Vol C Tables 4.2.6.8 and 6.1.1.4'
Re Re -5.2083 5.8923 'International Tables Vol C Tables 4.2.6.8 and 6.1.1.4'

loop_
_geom_angle_atom_site_label_1
_geom_angle_atom_site_label_2
_geom_angle_atom_site_label_3
_geom_angle
C21 Re1 C20 88.1(2)
C21 Re1 C22 89.23(16)
C20 Re1 C22 89.52(17)
C21 Re1 N1 174.11(15)
C20 Re1 N1 96.24(16)
C22 Re1 N1 94.74(13)
C21 Re1 N7 97.27(14)
C20 Re1 N7 91.04(15)
C22 Re1 N7 173.49(13)
N1 Re1 N7 78.75(11)
C21 Re1 N4 97.52(17)
C20 Re1 N4 174.36(16)
C22 Re1 N4 90.39(14)
N1 Re1 N4 78.14(11)
N7 Re1 N4 88.41(11)
C5 N1 C1 119.7(3)
C5 N1 Re1 119.9(2)
C1 N1 Re1 120.3(2)
C12 N2 C5 121.4(3)
C12 N2 C6 117.3(3)
C5 N2 C6 118.5(3)
C12 N3 C8 126.0(3)
C12 N3 C9 120.9(3)
C8 N3 C9 112.4(3)
C12 N4 C11 116.2(3)
C12 N4 Re1 117.0(2)
C11 N4 Re1 123.2(2)
C1 N5 C19 119.6(3)
C1 N5 C13 118.9(3)
C19 N5 C13 115.1(3)
C19 N6 C15 126.7(3)
C19 N6 C16 121.4(3)
C15 N6 C16 111.8(3)
C19 N7 C18 116.4(3)
C19 N7 Re1 120.2(2)
C18 N7 Re1 122.7(2)
N1 C1 C2 120.7(3)
N1 C1 N5 117.1(3)
C2 C1 N5 122.2(3)
C3 C2 C1 118.7(3)
C3 C2 H2 120.7
C1 C2 H2 120.7
C2 C3 C4 120.7(3)
C2 C3 H3 119.6
C4 C3 H3 119.6
C5 C4 C3 117.9(3)
C5 C4 H4 121.0
C3 C4 H4 121.0
N1 C5 C4 121.7(3)
N1 C5 N2 117.6(3)
C4 C5 N2 120.7(3)
N2 C6 C7 109.3(3)
N2 C6 H6A 109.8
C7 C6 H6A 109.8
N2 C6 H6B 109.8
C7 C6 H6B 109.8
H6A C6 H6B 108.3
C8 C7 C6 107.4(3)
C8 C7 H7A 110.2
C6 C7 H7A 110.2
C8 C7 H7B 110.2
C6 C7 H7B 110.2
H7A C7 H7B 108.5
N3 C8 C7 113.0(3)
N3 C8 H8A 109.0
C7 C8 H8A 109.0
N3 C8 H8B 109.0
C7 C8 H8B 109.0
H8A C8 H8B 107.8
N3 C9 C10 112.1(3)
N3 C9 H9A 109.2
C10 C9 H9A 109.2
N3 C9 H9B 109.2
C10 C9 H9B 109.2
H9A C9 H9B 107.9
C9 C10 C11 111.5(4)
C9 C10 H10A 109.3
C11 C10 H10A 109.3
C9 C10 H10B 109.3
C11 C10 H10B 109.3
H10A C10 H10B 108.0
N4 C11 C10 110.4(3)
N4 C11 H11A 109.6
C10 C11 H11A 109.6
N4 C11 H11B 109.6
C10 C11 H11B 109.6
H11A C11 H11B 108.1
N4 C12 N3 124.9(3)
N4 C12 N2 118.2(3)
N3 C12 N2 116.9(3)
N5 C13 C14 109.7(3)
N5 C13 H13A 109.7
C14 C13 H13A 109.7
N5 C13 H13B 109.7
C14 C13 H13B 109.7
H13A C13 H13B 108.2
C13 C14 C15 108.5(3)
C13 C14 H14A 110.0
C15 C14 H14A 110.0
C13 C14 H14B 110.0
C15 C14 H14B 110.0
H14A C14 H14B 108.4
N6 C15 C14 113.3(3)
N6 C15 H15A 108.9
C14 C15 H15A 108.9
N6 C15 H15B 108.9
C14 C15 H15B 108.9
H15A C15 H15B 107.7
N6 C16 C17 110.5(3)
N6 C16 H16A 109.5
C17 C16 H16A 109.5
N6 C16 H16B 109.5
C17 C16 H16B 109.5
H16A C16 H16B 108.1
C16 C17 C18 108.8(3)
C16 C17 H17A 109.9
C18 C17 H17A 109.9
C16 C17 H17B 109.9
C18 C17 H17B 109.9
H17A C17 H17B 108.3
N7 C18 C17 110.5(3)
N7 C18 H18A 109.6
C17 C18 H18A 109.6
N7 C18 H18B 109.6
C17 C18 H18B 109.6
H18A C18 H18B 108.1
N7 C19 N6 125.3(3)
N7 C19 N5 118.4(3)
N6 C19 N5 116.3(3)
O1 C20 Re1 179.2(5)
O2 C21 Re1 178.5(4)
O3 C22 Re1 178.8(3)

loop_
_geom_bond_atom_site_label_1
_geom_bond_atom_site_label_2
_geom_bond_distance
Re1 C21 1.901(5)
Re1 C20 1.922(4)
Re1 C22 1.933(4)
Re1 N1 2.175(3)
Re1 N7 2.183(3)
Re1 N4 2.199(3)
O1 C20 1.144(6)
O2 C21 1.170(6)
O3 C22 1.153(5)
N1 C5 1.348(4)
N1 C1 1.359(4)
N2 C12 1.402(4)
N2 C5 1.406(4)
N2 C6 1.472(4)
N3 C12 1.339(5)
N3 C8 1.472(4)
N3 C9 1.474(5)
N4 C12 1.311(5)
N4 C11 1.476(5)
N5 C1 1.400(5)
N5 C19 1.413(4)
N5 C13 1.473(4)
N6 C19 1.343(4)
N6 C15 1.462(4)
N6 C16 1.466(4)
N7 C19 1.307(4)
N7 C18 1.462(4)
C1 C2 1.390(5)
C2 C3 1.375(5)
C2 H2 0.9500
C3 C4 1.389(5)
C3 H3 0.9500
C4 C5 1.386(5)
C4 H4 0.9500
C6 C7 1.512(5)
C6 H6A 0.9900
C6 H6B 0.9900
C7 C8 1.506(5)
C7 H7A 0.9900
C7 H7B 0.9900
C8 H8A 0.9900
C8 H8B 0.9900
C9 C10 1.482(6)
C9 H9A 0.9900
C9 H9B 0.9900
C10 C11 1.485(6)
C10 H10A 0.9900
C10 H10B 0.9900
C11 H11A 0.9900
C11 H11B 0.9900
C13 C14 1.508(6)
C13 H13A 0.9900
C13 H13B 0.9900
C14 C15 1.513(5)
C14 H14A 0.9900
C14 H14B 0.9900
C15 H15A 0.9900
C15 H15B 0.9900
C16 C17 1.508(5)
C16 H16A 0.9900
C16 H16B 0.9900
C17 C18 1.514(5)
C17 H17A 0.9900
C17 H17B 0.9900
C18 H18A 0.9900
C18 H18B 0.9900

loop_
_geom_torsion_atom_site_label_1
_geom_torsion_atom_site_label_2
_geom_torsion_atom_site_label_3
_geom_torsion_atom_site_label_4
_geom_torsion
C20 Re1 N1 C5 -133.8(3)
C22 Re1 N1 C5 -43.8(3)
N7 Re1 N1 C5 136.4(3)
N4 Re1 N1 C5 45.6(2)
C20 Re1 N1 C1 43.1(3)
C22 Re1 N1 C1 133.1(3)
N7 Re1 N1 C1 -46.7(2)
N4 Re1 N1 C1 -137.5(3)
C21 Re1 N4 C12 126.3(3)
C22 Re1 N4 C12 37.0(3)
N1 Re1 N4 C12 -57.8(3)
N7 Re1 N4 C12 -136.6(3)
C21 Re1 N4 C11 -31.5(3)
C22 Re1 N4 C11 -120.8(3)
N1 Re1 N4 C11 144.5(3)
N7 Re1 N4 C11 65.6(3)
C21 Re1 N7 C19 -134.6(3)
C20 Re1 N7 C19 -46.4(3)
N1 Re1 N7 C19 49.8(3)
N4 Re1 N7 C19 128.0(3)
C21 Re1 N7 C18 35.1(3)
C20 Re1 N7 C18 123.4(3)
N1 Re1 N7 C18 -140.5(3)
N4 Re1 N7 C18 -62.2(3)
C5 N1 C1 C2 8.5(5)
Re1 N1 C1 C2 -168.3(3)
C5 N1 C1 N5 -173.5(3)
Re1 N1 C1 N5 9.6(4)
C19 N5 C1 N1 52.8(4)
C13 N5 C1 N1 -156.7(3)
C19 N5 C1 C2 -129.3(4)
C13 N5 C1 C2 21.2(5)
N1 C1 C2 C3 -5.3(5)
N5 C1 C2 C3 176.8(3)
C1 C2 C3 C4 -0.5(6)
C2 C3 C4 C5 3.0(6)
C1 N1 C5 C4 -5.9(5)
Re1 N1 C5 C4 171.0(3)
C1 N1 C5 N2 177.4(3)
Re1 N1 C5 N2 -5.7(4)
C3 C4 C5 N1 0.2(5)
C3 C4 C5 N2 176.7(3)
C12 N2 C5 N1 -53.0(4)
C6 N2 C5 N1 146.4(3)
C12 N2 C5 C4 130.3(4)
C6 N2 C5 C4 -30.3(5)
C12 N2 C6 C7 -52.7(4)
C5 N2 C6 C7 108.7(3)
N2 C6 C7 C8 61.2(4)
C12 N3 C8 C7 11.3(5)
C9 N3 C8 C7 -177.8(3)
C6 C7 C8 N3 -41.4(4)
C12 N3 C9 C10 6.3(6)
C8 N3 C9 C10 -165.1(4)
N3 C9 C10 C11 -39.2(6)
C12 N4 C11 C10 -41.2(5)
Re1 N4 C11 C10 116.8(4)
C9 C10 C11 N4 56.7(5)
C11 N4 C12 N3 7.6(5)
Re1 N4 C12 N3 -151.8(3)
C11 N4 C12 N2 -172.4(3)
Re1 N4 C12 N2 28.3(4)
C8 N3 C12 N4 -178.9(4)
C9 N3 C12 N4 10.9(6)
C8 N3 C12 N2 1.1(5)
C9 N3 C12 N2 -169.1(3)
C5 N2 C12 N4 39.4(5)
C6 N2 C12 N4 -159.7(3)
C5 N2 C12 N3 -140.5(3)
C6 N2 C12 N3 20.3(5)
C1 N5 C13 C14 -95.1(4)
C19 N5 C13 C14 56.7(4)
N5 C13 C14 C15 -59.9(4)
C19 N6 C15 C14 5.7(6)
C16 N6 C15 C14 -178.7(3)
C13 C14 C15 N6 30.4(5)
C19 N6 C16 C17 -16.4(5)
C15 N6 C16 C17 167.8(3)
N6 C16 C17 C18 46.9(4)
C19 N7 C18 C17 39.9(4)
Re1 N7 C18 C17 -130.2(3)
C16 C17 C18 N7 -59.5(4)
C18 N7 C19 N6 -7.1(5)
Re1 N7 C19 N6 163.2(3)
C18 N7 C19 N5 174.9(3)
Re1 N7 C19 N5 -14.7(4)
C15 N6 C19 N7 169.8(4)
C16 N6 C19 N7 -5.3(5)
C15 N6 C19 N5 -12.2(5)
C16 N6 C19 N5 172.6(3)
C1 N5 C19 N7 -50.3(4)
C13 N5 C19 N7 158.1(3)
C1 N5 C19 N6 131.6(3)
C13 N5 C19 N6 -20.0(5)
